data_4115456
loop_
_publ_author_name
'Carlo Lamberti'
'Silvia Bordiga'
'Adriano Zecchina'
'Gilberto Artioli'
'Gianluigi Marra'
'Guido Span\`o'

_publ_section_title
;
 Ti Location in the MFI Framework of Ti-Silicalite-1: A Neutron Powder
 Diffraction Study
;
_journal_name_full 'Journal of the American Chemical Society'
_journal_page_first 2204
_journal_page_last 2212
_journal_paper_doi 10.1021/ja003657t
_journal_volume 123
_journal_year 2001
_chemical_formula_sum 'O2 Si'
_space_group_IT_number 62
_symmetry_cell_setting orthorhombic
_symmetry_space_group_name_Hall '-P 2ac 2n'
_symmetry_space_group_name_H-M 'P n m a'
_cell_angle_alpha 90.0
_cell_angle_beta 90.0
_cell_angle_gamma 90.0
_cell_formula_units_Z 96
_cell_length_a 20.11351(22)
_cell_length_b 19.92999(26)
_cell_length_c 13.40977(19)
_cell_volume 5375.47(12)
_computing_structure_refinement GSAS
_pd_block_id 2000-10-09T13:50|PHASE_1||
_pd_calc_method 'Rietveld Refinement'
_pd_meas_number_of_points 5820
_pd_phase_name silicalite-ortho
_pd_proc_number_of_points 5820
_refine_ls_goodness_of_fit_all 1.82
_refine_ls_number_parameters 156
_refine_ls_number_restraints 48
_refine_ls_shift/esd_max .13
_refine_ls_shift/esd_mean .02
_reflns_limit_h_max 23
_reflns_limit_h_min 0
_reflns_limit_k_max 23
_reflns_limit_k_min 0
_reflns_limit_l_max 15
_reflns_limit_l_min 0
_cod_data_source_file ja003657t_1.cif
_cod_data_source_block A120
_cod_original_formula_sum 'Si O2'
_cod_database_code 4115456
_cod_database_fobs_code 4115456
_pd_instr_radiation_probe neutron

loop_
_symmetry_equiv_pos_as_xyz
+x,+y,+z
-x+1/2,+y+1/2,+z+1/2
+x,-y+1/2,+z
-x+1/2,-y,+z+1/2
-x,-y,-z
+x+1/2,-y+1/2,-z+1/2
-x,+y+1/2,-z
+x+1/2,+y,-z+1/2

loop_
_atom_site_label
_atom_site_fract_x
_atom_site_fract_y
_atom_site_fract_z
_atom_site_occupancy
_atom_site_thermal_displace_type
_atom_site_U_iso_or_equiv
_atom_site_symmetry_multiplicity
SI(1) .42458 .05687 -.33132 1.0 Uiso .02077 8
SI(2) .30832 .02952 -.18594 1.0 Uiso .02077 8
SI(3) .27791 .06124 .03357 1.0 Uiso .02077 8
SI(4) .11943 .06216 .02981 1.0 Uiso .02077 8
SI(5) .07284 .02876 -.18685 1.0 Uiso .02077 8
SI(6) .18928 .06158 -.32586 1.0 Uiso .02077 8
SI(7) .42247 -.17522 -.32217 1.0 Uiso .02077 8
SI(8) .30717 -.12936 -.18498 1.0 Uiso .02077 8
SI(9) .27292 -.17543 .03243 1.0 Uiso .02077 8
SI(10) .12056 -.17179 .03548 1.0 Uiso .02077 8
SI(11) .07024 -.12891 -.17661 1.0 Uiso .02077 8
SI(12) .18476 -.17288 -.32195 1.0 Uiso .02077 8
O(13) .37779 .04826 -.23613 1.0 Uiso .04154 8
O(14) .30761 .06133 -.07677 1.0 Uiso .04154 8
O(15) .19874 .06515 .02828 1.0 Uiso .04154 8
O(16) .10037 .06026 -.08558 1.0 Uiso .04154 8
O(17) .11723 .05599 -.27672 1.0 Uiso .04154 8
O(18) .24662 .0617 -.24355 1.0 Uiso .04154 8
O(19) .37532 -.15697 -.23024 1.0 Uiso .04154 8
O(20) .30497 -.15366 -.0716 1.0 Uiso .04154 8
O(21) .19722 -.15121 .03153 1.0 Uiso .04154 8
O(22) .08582 -.16164 -.07049 1.0 Uiso .04154 8
O(23) .1183 -.15146 -.2652 1.0 Uiso .04154 8
O(24) .24732 -.15158 -.25576 1.0 Uiso .04154 8
O(25) .31713 -.05003 -.18949 1.0 Uiso .04154 8
O(26) .08099 -.04985 -.16752 1.0 Uiso .04154 8
O(27) .41472 .12978 -.37815 1.0 Uiso .04154 8
O(28) .41052 .00234 -.41595 1.0 Uiso .04154 8
O(29) .39774 -.13044 -.41373 1.0 Uiso .04154 8
O(30) .19122 .13119 -.38429 1.0 Uiso .04154 8
O(31) .19514 .00116 -.40364 1.0 Uiso .04154 8
O(32) .19896 -.1317 -.4217 1.0 Uiso .04154 8
O(33) -.00272 .04535 -.2132 1.0 Uiso .04154 8
O(34) -.00174 -.15788 -.2022 1.0 Uiso .04154 8
O(35) .42503 -.25 -.3646 1.0 Uiso .04154 4
O(36) .19867 -.25 -.34601 1.0 Uiso .04154 4
O(37) .28844 -.25 .06889 1.0 Uiso .04154 4
O(38) .11548 -.25 .05959 1.0 Uiso .04154 4
SI(1) .42458 .05687 -.33132 .0 Uiso .02077 8
SI(2) .30832 .02952 -.18594 .0 Uiso .02077 8
SI(3) .27791 .06124 .03357 .0 Uiso .02077 8
SI(4) .11943 .06216 .02981 .0 Uiso .02077 8
SI(5) .07284 .02876 -.18685 .0 Uiso .02077 8
SI(6) .18928 .06158 -.32586 .0 Uiso .02077 8
SI(7) .42247 -.17522 -.32217 .0 Uiso .02077 8
SI(8) .30717 -.12936 -.18498 .0 Uiso .02077 8
SI(9) .27292 -.17543 .03243 .0 Uiso .02077 8
SI(10) .12056 -.17179 .03548 .0 Uiso .02077 8
SI(11) .07024 -.12891 -.17661 .0 Uiso .02077 8
SI(12) .18476 -.17288 -.32195 .0 Uiso .02077 8

loop_
_atom_type_symbol
_atom_type_number_in_cell
SI 96.0
O 192.0
